data_7153305
loop_
_publ_author_name
'He, Hu'
'Dai, Li-Xin'
'You, Shu-Li'

_publ_section_title
;
 Intramolecular Michael addition reaction for the synthesis of
 benzylbutyrolactones.
;
_journal_issue 14
_journal_name_full 'Organic &amp; biomolecular chemistry'
_journal_page_first 3207
_journal_page_last 3210
_journal_paper_doi 10.1039/b924770j
_journal_volume 8
_journal_year 2010
_chemical_formula_sum 'C18 H15 N O5'
_chemical_formula_weight 325.31
_chemical_name_systematic
;
?
;
_space_group_IT_number 14
_symmetry_cell_setting monoclinic
_symmetry_space_group_name_Hall '-P 2ybc'
_symmetry_space_group_name_H-M 'P 1 21/c 1'
_atom_sites_solution_hydrogens geom
_atom_sites_solution_primary direct
_atom_sites_solution_secondary difmap
_audit_creation_method SHELXL-97
_cell_angle_alpha 90.00
_cell_angle_beta 94.634(3)
_cell_angle_gamma 90.00
_cell_formula_units_Z 4
_cell_length_a 5.8692(11)
_cell_length_b 7.6984(14)
_cell_length_c 34.643(7)
_cell_measurement_reflns_used 2051
_cell_measurement_temperature 293(2)
_cell_measurement_theta_max 44.022
_cell_measurement_theta_min 4.704
_cell_volume 1560.2(5)
_computing_cell_refinement 'Bruker SMART'
_computing_data_collection 'Bruker SMART'
_computing_data_reduction 'Bruker SHELXTL'
_computing_molecular_graphics 'Bruker SHELXTL'
_computing_publication_material 'Bruker SHELXTL'
_computing_structure_refinement 'SHELXL-97 (Sheldrick, 1997)'
_computing_structure_solution 'SHELXS-97 (Sheldrick, 1990)'
_diffrn_ambient_temperature 293(2)
_diffrn_measured_fraction_theta_full 0.986
_diffrn_measured_fraction_theta_max 0.986
_diffrn_measurement_device_type 'CCD area detector'
_diffrn_measurement_method 'phi and omega scans'
_diffrn_radiation_monochromator graphite
_diffrn_radiation_source 'fine-focus sealed tube'
_diffrn_radiation_type MoK\a
_diffrn_radiation_wavelength 0.71073
_diffrn_reflns_av_R_equivalents 0.1004
_diffrn_reflns_av_sigmaI/netI 0.0760
_diffrn_reflns_limit_h_max 6
_diffrn_reflns_limit_h_min -7
_diffrn_reflns_limit_k_max 7
_diffrn_reflns_limit_k_min -9
_diffrn_reflns_limit_l_max 44
_diffrn_reflns_limit_l_min -41
_diffrn_reflns_number 8662
_diffrn_reflns_theta_full 27.00
_diffrn_reflns_theta_max 27.00
_diffrn_reflns_theta_min 2.36
_exptl_absorpt_coefficient_mu 0.102
_exptl_absorpt_correction_T_max 1.00000
_exptl_absorpt_correction_T_min 0.75534
_exptl_absorpt_correction_type empirical
_exptl_absorpt_process_details sadabs
_exptl_crystal_colour colorless
_exptl_crystal_density_diffrn 1.385
_exptl_crystal_density_method 'not measured'
_exptl_crystal_description prismatic
_exptl_crystal_F_000 680
_exptl_crystal_size_max 0.496
_exptl_crystal_size_mid 0.267
_exptl_crystal_size_min 0.215
_refine_diff_density_max 0.249
_refine_diff_density_min -0.209
_refine_diff_density_rms 0.056
_refine_ls_extinction_coef 0.006(2)
_refine_ls_extinction_expression Fc^*^=kFc[1+0.001xFc^2^\l^3^/sin(2\q)]^-1/4^
_refine_ls_extinction_method SHELXL
_refine_ls_goodness_of_fit_ref 0.944
_refine_ls_hydrogen_treatment constr
_refine_ls_matrix_type full
_refine_ls_number_parameters 218
_refine_ls_number_reflns 3360
_refine_ls_number_restraints 0
_refine_ls_restrained_S_all 0.944
_refine_ls_R_factor_all 0.0919
_refine_ls_R_factor_gt 0.0607
_refine_ls_shift/su_max 0.003
_refine_ls_shift/su_mean 0.001
_refine_ls_structure_factor_coef Fsqd
_refine_ls_weighting_details 'calc w=1/[\s^2^(Fo^2^)+(0.0844P)^2^+0.0000P] where P=(Fo^2^+2Fc^2^)/3'
_refine_ls_weighting_scheme calc
_refine_ls_wR_factor_gt 0.1486
_refine_ls_wR_factor_ref 0.1601
_reflns_number_gt 2039
_reflns_number_total 3360
_reflns_threshold_expression >2sigma(I)
_cod_data_source_file b924770j.txt
_cod_data_source_block cd27310
_cod_depositor_comments
;
The following automatic conversions were performed:

'_symmetry_cell_setting' value 'Monoclinic' changed to 'monoclinic'
according to /home/saulius/struct/CIF-dictionaries/cif_core.dic
dictionary named 'cif_core.dic' version 2.4.2 from 2011-04-26.

Automatic conversion script
Id: cif_fix_values 1891 2012-01-12 08:04:46Z andrius 
;
_cod_original_sg_symbol_H-M P2(1)/c
_cod_database_code 7153305

loop_
_symmetry_equiv_pos_as_xyz
'x, y, z'
'-x, y+1/2, -z+1/2'
'-x, -y, -z'
'x, -y-1/2, z-1/2'

loop_
_atom_site_label
_atom_site_type_symbol
_atom_site_fract_x
_atom_site_fract_y
_atom_site_fract_z
_atom_site_U_iso_or_equiv
_atom_site_adp_type
_atom_site_occupancy
_atom_site_symmetry_multiplicity
_atom_site_calc_flag
_atom_site_refinement_flags
O1 O -0.1406(3) 0.4655(2) 0.28212(5) 0.0719(5) Uani 1 1 d .
O2 O -0.2782(3) 0.69776(19) 0.25100(4) 0.0603(5) Uani 1 1 d .
O3 O 0.2560(3) 0.7169(3) 0.32055(5) 0.0693(5) Uani 1 1 d .
O4 O 0.2597(4) 1.1699(4) 0.48766(8) 0.1085(10) Uani 1 1 d .
O5 O 0.5104(4) 1.2779(3) 0.45270(7) 0.1129(9) Uani 1 1 d .
N1 N 0.3281(4) 1.2096(3) 0.45639(9) 0.0840(8) Uani 1 1 d .
C1 C -0.1834(4) 0.6168(3) 0.28230(6) 0.0487(5) Uani 1 1 d .
C2 C -0.3261(4) 0.8757(3) 0.26033(6) 0.0571(6) Uani 1 1 d .
H2A H -0.4846 0.8889 0.2658 0.068 Uiso 1 1 calc R
H2B H -0.2965 0.9516 0.2390 0.068 Uiso 1 1 calc R
C3 C -0.1670(4) 0.9191(3) 0.29602(6) 0.0476(6) Uani 1 1 d .
H3 H -0.0175 0.9527 0.2877 0.057 Uiso 1 1 calc R
C4 C -0.1454(3) 0.7424(3) 0.31556(6) 0.0423(5) Uani 1 1 d .
H4A H -0.2674 0.7287 0.3330 0.051 Uiso 1 1 calc R
C5 C 0.0846(3) 0.7106(3) 0.33780(6) 0.0430(5) Uani 1 1 d .
C6 C 0.0964(3) 0.6796(2) 0.37992(6) 0.0402(5) Uani 1 1 d .
C7 C -0.0811(4) 0.6100(3) 0.39853(6) 0.0515(6) Uani 1 1 d .
H7 H -0.2148 0.5761 0.3843 0.062 Uiso 1 1 calc R
C8 C -0.0614(5) 0.5902(4) 0.43859(7) 0.0718(8) Uani 1 1 d .
H8 H -0.1800 0.5408 0.4511 0.086 Uiso 1 1 calc R
C9 C 0.1342(5) 0.6442(4) 0.45955(7) 0.0753(8) Uani 1 1 d .
H9 H 0.1452 0.6351 0.4864 0.090 Uiso 1 1 calc R
C10 C 0.3106(5) 0.7101(4) 0.44168(7) 0.0712(8) Uani 1 1 d .
H10 H 0.4426 0.7449 0.4563 0.085 Uiso 1 1 calc R
C11 C 0.2966(4) 0.7264(3) 0.40199(6) 0.0528(6) Uani 1 1 d .
H11 H 0.4209 0.7687 0.3898 0.063 Uiso 1 1 calc R
C12 C -0.2572(4) 1.0659(3) 0.31973(7) 0.0602(7) Uani 1 1 d .
H12A H -0.2741 1.1691 0.3037 0.072 Uiso 1 1 calc R
H12B H -0.4075 1.0345 0.3272 0.072 Uiso 1 1 calc R
C13 C -0.1051(4) 1.1075(3) 0.35556(7) 0.0513(6) Uani 1 1 d .
C14 C -0.1687(4) 1.0641(3) 0.39197(8) 0.0594(6) Uani 1 1 d .
H14 H -0.3094 1.0111 0.3942 0.071 Uiso 1 1 calc R
C15 C -0.0279(4) 1.0979(3) 0.42509(8) 0.0644(7) Uani 1 1 d .
H15 H -0.0717 1.0676 0.4494 0.077 Uiso 1 1 calc R
C16 C 0.1758(4) 1.1763(3) 0.42117(7) 0.0580(6) Uani 1 1 d .
C17 C 0.2442(4) 1.2235(3) 0.38581(8) 0.0621(7) Uani 1 1 d .
H17 H 0.3841 1.2783 0.3840 0.074 Uiso 1 1 calc R
C18 C 0.1030(4) 1.1886(3) 0.35301(7) 0.0584(6) Uani 1 1 d .
H18 H 0.1484 1.2201 0.3289 0.070 Uiso 1 1 calc R

loop_
_atom_site_aniso_label
_atom_site_aniso_U_11
_atom_site_aniso_U_22
_atom_site_aniso_U_33
_atom_site_aniso_U_23
_atom_site_aniso_U_13
_atom_site_aniso_U_12
O1 0.0864(12) 0.0541(11) 0.0719(12) -0.0109(8) -0.0148(9) 0.0078(9)
O2 0.0716(10) 0.0630(10) 0.0430(9) -0.0046(7) -0.0153(8) -0.0019(8)
O3 0.0460(9) 0.1144(15) 0.0480(10) 0.0100(9) 0.0069(8) 0.0080(9)
O4 0.1033(19) 0.153(3) 0.0618(15) -0.0356(17) -0.0140(14) 0.0013(18)
O5 0.0663(14) 0.155(2) 0.1156(19) -0.0536(16) -0.0217(13) 0.0004(14)
N1 0.0657(15) 0.1021(19) 0.0810(19) -0.0406(15) -0.0143(14) 0.0193(14)
C1 0.0506(12) 0.0502(14) 0.0434(13) -0.0013(10) -0.0071(10) -0.0017(10)
C2 0.0639(14) 0.0581(14) 0.0462(13) 0.0054(10) -0.0137(11) 0.0011(11)
C3 0.0467(11) 0.0490(13) 0.0447(12) 0.0022(9) -0.0102(10) -0.0012(9)
C4 0.0399(10) 0.0499(12) 0.0361(11) 0.0005(8) -0.0030(8) 0.0007(9)
C5 0.0371(11) 0.0514(13) 0.0400(12) -0.0010(9) 0.0004(9) 0.0026(9)
C6 0.0418(10) 0.0404(11) 0.0371(11) 0.0001(8) -0.0038(8) 0.0069(9)
C7 0.0480(12) 0.0534(13) 0.0523(14) 0.0087(10) -0.0001(10) 0.0011(10)
C8 0.0777(18) 0.0882(19) 0.0507(16) 0.0242(13) 0.0127(14) 0.0106(14)
C9 0.090(2) 0.094(2) 0.0413(15) 0.0129(13) 0.0018(15) 0.0228(17)
C10 0.0744(17) 0.0864(19) 0.0480(16) -0.0049(13) -0.0242(14) 0.0131(15)
C11 0.0461(12) 0.0597(14) 0.0506(14) -0.0003(10) -0.0074(10) 0.0022(10)
C12 0.0604(14) 0.0495(14) 0.0668(16) -0.0033(11) -0.0180(12) 0.0074(11)
C13 0.0517(13) 0.0397(12) 0.0603(15) -0.0113(10) -0.0094(11) 0.0081(10)
C14 0.0516(13) 0.0551(14) 0.0708(18) -0.0116(12) 0.0002(12) 0.0029(11)
C15 0.0662(16) 0.0662(16) 0.0600(16) -0.0135(12) 0.0007(13) 0.0127(13)
C16 0.0534(14) 0.0577(14) 0.0609(17) -0.0224(12) -0.0067(12) 0.0125(11)
C17 0.0504(13) 0.0536(14) 0.080(2) -0.0119(12) -0.0090(13) -0.0010(11)
C18 0.0594(14) 0.0518(14) 0.0628(16) -0.0020(11) -0.0022(11) 0.0028(11)

loop_
_atom_type_symbol
_atom_type_description
_atom_type_scat_dispersion_real
_atom_type_scat_dispersion_imag
_atom_type_scat_source
C C 0.0033 0.0016 'International Tables Vol C Tables 4.2.6.8 and 6.1.1.4'
H H 0.0000 0.0000 'International Tables Vol C Tables 4.2.6.8 and 6.1.1.4'
N N 0.0061 0.0033 'International Tables Vol C Tables 4.2.6.8 and 6.1.1.4'
O O 0.0106 0.0060 'International Tables Vol C Tables 4.2.6.8 and 6.1.1.4'

loop_
_geom_angle_atom_site_label_1
_geom_angle_atom_site_label_2
_geom_angle_atom_site_label_3
_geom_angle
C1 O2 C2 109.78(16)
O5 N1 O4 124.0(3)
O5 N1 C16 118.1(3)
O4 N1 C16 117.9(3)
O1 C1 O2 121.81(19)
O1 C1 C4 127.80(19)
O2 C1 C4 110.39(18)
O2 C2 C3 105.81(16)
O2 C2 H2A 110.6
C3 C2 H2A 110.6
O2 C2 H2B 110.6
C3 C2 H2B 110.6
H2A C2 H2B 108.7
C12 C3 C4 116.45(19)
C12 C3 C2 112.61(17)
C4 C3 C2 100.87(16)
C12 C3 H3 108.8
C4 C3 H3 108.8
C2 C3 H3 108.8
C1 C4 C5 110.76(17)
C1 C4 C3 103.39(16)
C5 C4 C3 114.12(17)
C1 C4 H4A 109.5
C5 C4 H4A 109.5
C3 C4 H4A 109.5
O3 C5 C6 121.33(17)
O3 C5 C4 118.87(19)
C6 C5 C4 119.76(18)
C7 C6 C11 118.62(19)
C7 C6 C5 123.33(18)
C11 C6 C5 118.04(19)
C6 C7 C8 120.3(2)
C6 C7 H7 119.9
C8 C7 H7 119.9
C9 C8 C7 119.5(2)
C9 C8 H8 120.2
C7 C8 H8 120.2
C10 C9 C8 120.8(2)
C10 C9 H9 119.6
C8 C9 H9 119.6
C9 C10 C11 120.5(2)
C9 C10 H10 119.8
C11 C10 H10 119.8
C10 C11 C6 120.2(2)
C10 C11 H11 119.9
C6 C11 H11 119.9
C13 C12 C3 113.29(17)
C13 C12 H12A 108.9
C3 C12 H12A 108.9
C13 C12 H12B 108.9
C3 C12 H12B 108.9
H12A C12 H12B 107.7
C18 C13 C14 118.2(2)
C18 C13 C12 120.9(2)
C14 C13 C12 121.0(2)
C15 C14 C13 121.5(2)
C15 C14 H14 119.2
C13 C14 H14 119.2
C16 C15 C14 118.2(3)
C16 C15 H15 120.9
C14 C15 H15 120.9
C15 C16 C17 122.2(2)
C15 C16 N1 118.3(3)
C17 C16 N1 119.5(3)
C16 C17 C18 119.1(2)
C16 C17 H17 120.5
C18 C17 H17 120.5
C17 C18 C13 120.8(2)
C17 C18 H18 119.6
C13 C18 H18 119.6

loop_
_geom_bond_atom_site_label_1
_geom_bond_atom_site_label_2
_geom_bond_distance
O1 C1 1.192(2)
O2 C1 1.333(2)
O2 C2 1.440(3)
O3 C5 1.211(2)
O4 N1 1.224(4)
O5 N1 1.208(3)
N1 C16 1.476(3)
C1 C4 1.507(3)
C2 C3 1.525(3)
C2 H2A 0.9700
C2 H2B 0.9700
C3 C12 1.517(3)
C3 C4 1.520(3)
C3 H3 0.9800
C4 C5 1.519(3)
C4 H4A 0.9800
C5 C6 1.475(3)
C6 C7 1.377(3)
C6 C11 1.396(3)
C7 C8 1.391(3)
C7 H7 0.9300
C8 C9 1.372(4)
C8 H8 0.9300
C9 C10 1.348(4)
C9 H9 0.9300
C10 C11 1.376(3)
C10 H10 0.9300
C11 H11 0.9300
C12 C13 1.504(3)
C12 H12A 0.9700
C12 H12B 0.9700
C13 C18 1.381(3)
C13 C14 1.385(3)
C14 C15 1.383(3)
C14 H14 0.9300
C15 C16 1.356(4)
C15 H15 0.9300
C16 C17 1.369(4)
C17 C18 1.378(3)
C17 H17 0.9300
C18 H18 0.9300

loop_
_geom_torsion_atom_site_label_1
_geom_torsion_atom_site_label_2
_geom_torsion_atom_site_label_3
_geom_torsion_atom_site_label_4
_geom_torsion
C2 O2 C1 O1 175.7(2)
C2 O2 C1 C4 -3.7(2)
C1 O2 C2 C3 22.3(2)
O2 C2 C3 C12 -155.45(19)
O2 C2 C3 C4 -30.6(2)
O1 C1 C4 C5 41.7(3)
O2 C1 C4 C5 -138.84(18)
O1 C1 C4 C3 164.4(2)
O2 C1 C4 C3 -16.2(2)
C12 C3 C4 C1 149.72(18)
C2 C3 C4 C1 27.5(2)
C12 C3 C4 C5 -89.9(2)
C2 C3 C4 C5 147.92(19)
C1 C4 C5 O3 57.1(3)
C3 C4 C5 O3 -59.1(3)
C1 C4 C5 C6 -125.3(2)
C3 C4 C5 C6 118.5(2)
O3 C5 C6 C7 -155.7(2)
C4 C5 C6 C7 26.8(3)
O3 C5 C6 C11 25.5(3)
C4 C5 C6 C11 -152.03(19)
C11 C6 C7 C8 1.2(3)
C5 C6 C7 C8 -177.6(2)
C6 C7 C8 C9 1.5(4)
C7 C8 C9 C10 -2.5(4)
C8 C9 C10 C11 0.7(4)
C9 C10 C11 C6 2.0(4)
C7 C6 C11 C10 -2.9(3)
C5 C6 C11 C10 175.9(2)
C4 C3 C12 C13 62.8(3)
C2 C3 C12 C13 178.6(2)
C3 C12 C13 C18 71.5(3)
C3 C12 C13 C14 -107.9(2)
C18 C13 C14 C15 -1.0(3)
C12 C13 C14 C15 178.4(2)
C13 C14 C15 C16 0.4(3)
C14 C15 C16 C17 0.5(4)
C14 C15 C16 N1 -178.9(2)
O5 N1 C16 C15 179.3(2)
O4 N1 C16 C15 -2.4(4)
O5 N1 C16 C17 -0.1(4)
O4 N1 C16 C17 178.2(3)
C15 C16 C17 C18 -0.7(4)
N1 C16 C17 C18 178.6(2)
C16 C17 C18 C13 0.1(3)
C14 C13 C18 C17 0.7(3)
C12 C13 C18 C17 -178.7(2)
